data_4081012
loop_
_publ_author_name
'Gehrmann, Thorsten'
'Lloret-Fillol, Julio'
'Herrmann, Heike'
'Wadepohl, Hubert'
'Gade, Lutz H.'

_publ_section_title
;
 Zirconium Hydrazides as Metallanitrene Synthons: Release of Molecular
 N2from a Hydrazinediido Complex Induced by Oxidative N--N Bond Cleavage
;
_journal_issue 14
_journal_name_full Organometallics
_journal_page_first 3877
_journal_paper_doi 10.1021/om400337g
_journal_volume 32
_journal_year 2013
_chemical_formula_sum 'C45 H61 N5 Si2 Zr'
_chemical_formula_weight 819.39
_chemical_properties_physical 'air-sensitive, moisture-sensitive'
_space_group_IT_number 14
_symmetry_cell_setting monoclinic
_symmetry_Int_Tables_number 14
_symmetry_space_group_name_Hall '-P 2ybc'
_symmetry_space_group_name_H-M 'P 1 21/c 1'
_atom_sites_solution_hydrogens geom
_atom_sites_solution_primary dual
_atom_sites_solution_secondary difmap
_audit_block_code ga_tg42
_audit_creation_method SHELXL-97
_cell_angle_alpha 90.00
_cell_angle_beta 110.733(18)
_cell_angle_gamma 90.00
_cell_formula_units_Z 4
_cell_length_a 19.481(16)
_cell_length_b 11.449(10)
_cell_length_c 20.757(17)
_cell_measurement_reflns_used 7853
_cell_measurement_temperature 100(2)
_cell_measurement_theta_max 30.12
_cell_measurement_theta_min 2.24
_cell_volume 4330(6)
_computing_cell_refinement
;
SAINT (Bruker AXS, 1997-2008). Includes estimated systematic errors
 of the unit cell constants from Monte Carlo simulations.
;
_computing_data_collection 'SMART-5.631 (Bruker AXS, 2003)'
_computing_data_reduction 'SAINT (Bruker AXS, 1997-2008); SADABS (Bruker AXS, 2008)'
_computing_publication_material 'SHELXL-97 (Sheldrick, 1997)'
_computing_structure_refinement 'SHELXL-97 (Sheldrick, 1997)'
_computing_structure_solution 'SUPERFLIP (Palatinus, 2007-2009)'
_diffrn_ambient_environment 'perfluoro polyether oil'
_diffrn_ambient_temperature 100(2)
_diffrn_detector 'CCD plate'
_diffrn_detector_area_resol_mean 8.19
_diffrn_detector_type CCD-PXL-KAF2
_diffrn_measured_fraction_theta_full 0.999
_diffrn_measured_fraction_theta_max 0.999
_diffrn_measurement_device 'three-circle diffractometer'
_diffrn_measurement_device_type 'Bruker AXS Smart 1000'
_diffrn_measurement_method '\f- and \w-scans'
_diffrn_measurement_specimen_support 'polyimid foil'
_diffrn_radiation_monochromator graphite
_diffrn_radiation_probe x-ray
_diffrn_radiation_type MoK\a
_diffrn_radiation_wavelength 0.71073
_diffrn_reflns_av_R_equivalents 0.0984
_diffrn_reflns_av_sigmaI/netI 0.0703
_diffrn_reflns_limit_h_max 24
_diffrn_reflns_limit_h_min -25
_diffrn_reflns_limit_k_max 15
_diffrn_reflns_limit_k_min 0
_diffrn_reflns_limit_l_max 27
_diffrn_reflns_limit_l_min 0
_diffrn_reflns_number 71257
_diffrn_reflns_theta_full 28.28
_diffrn_reflns_theta_max 28.28
_diffrn_reflns_theta_min 1.12
_diffrn_source 'fine-focus sealed tube'
_exptl_absorpt_coefficient_mu 0.346
_exptl_absorpt_correction_T_max 1.0000
_exptl_absorpt_correction_T_min 0.8769
_exptl_absorpt_correction_type multi-scan
_exptl_absorpt_process_details
;
multi-scan from symmetry-related measurements (Blessing 1995)
SADABS (Sheldrick & Bruker AXS, 2004-2008)
;
_exptl_crystal_colour colourless
_exptl_crystal_density_diffrn 1.257
_exptl_crystal_density_method 'not measured'
_exptl_crystal_description plate
_exptl_crystal_F_000 1736
_exptl_crystal_size_max 0.10
_exptl_crystal_size_mid 0.07
_exptl_crystal_size_min 0.05
_refine_diff_density_max 0.474
_refine_diff_density_min -0.870
_refine_diff_density_rms 0.082
_refine_ls_abs_structure_details 'Flack H D (1983), Acta Cryst. A39, 876-881'
_refine_ls_extinction_method none
_refine_ls_goodness_of_fit_ref 1.005
_refine_ls_hydrogen_treatment constr
_refine_ls_matrix_type full
_refine_ls_number_parameters 489
_refine_ls_number_reflns 10741
_refine_ls_number_restraints 0
_refine_ls_restrained_S_all 1.005
_refine_ls_R_factor_all 0.0787
_refine_ls_R_factor_gt 0.0440
_refine_ls_shift/su_max 0.001
_refine_ls_shift/su_mean 0.000
_refine_ls_structure_factor_coef Fsqd
_refine_ls_weighting_details 'calc w=1/[\s^2^(Fo^2^)+(0.0267P)^2^+3.5605P] where P=(Fo^2^+2Fc^2^)/3'
_refine_ls_weighting_scheme calc
_refine_ls_wR_factor_gt 0.0786
_refine_ls_wR_factor_ref 0.0891
_reflns_number_gt 7745
_reflns_number_total 10741
_reflns_threshold_expression >2sigma(I)
_cod_data_source_file om400337g_si_002.cif
_cod_data_source_block complex_6
_cod_original_sg_symbol_H-M 'P 21/c'
_cod_database_code 4081012
_audit_block_refno 1148

loop_
_symmetry_equiv_pos_as_xyz
'x, y, z'
'-x, y+1/2, -z+1/2'
'-x, -y, -z'
'x, -y-1/2, z-1/2'

loop_
_atom_site_label
_atom_site_type_symbol
_atom_site_fract_x
_atom_site_fract_y
_atom_site_fract_z
_atom_site_U_iso_or_equiv
_atom_site_adp_type
_atom_site_occupancy
_atom_site_symmetry_multiplicity
_atom_site_calc_flag
_atom_site_refinement_flags
Zr Zr 0.748517(11) 0.28158(2) 0.392933(11) 0.00959(6) Uani 1 1 d .
Si1 Si 0.75680(3) 0.56798(6) 0.46034(3) 0.01300(14) Uani 1 1 d .
Si2 Si 0.86981(3) 0.10244(6) 0.34669(3) 0.01323(14) Uani 1 1 d .
N1 N 0.78489(10) 0.42259(17) 0.45852(10) 0.0129(4) Uani 1 1 d .
N2 N 0.84664(10) 0.20209(17) 0.39958(9) 0.0124(4) Uani 1 1 d .
N3 N 0.77316(10) 0.18294(17) 0.50154(10) 0.0134(4) Uani 1 1 d .
N4 N 0.64682(10) 0.18839(17) 0.36629(10) 0.0123(4) Uani 1 1 d .
N5 N 0.71362(10) 0.37635(17) 0.29671(9) 0.0118(4) Uani 1 1 d .
C1 C 0.85943(13) 0.4043(2) 0.51047(14) 0.0237(6) Uani 1 1 d .
H1A H 0.8597 0.4384 0.5544 0.028 Uiso 1 1 calc R
H1B H 0.8941 0.4508 0.4957 0.028 Uiso 1 1 calc R
C2 C 0.89102(12) 0.2790(2) 0.52617(11) 0.0147(5) Uani 1 1 d .
C3 C 0.90780(12) 0.2235(2) 0.46537(11) 0.0148(5) Uani 1 1 d .
H3B H 0.9438 0.2744 0.4553 0.018 Uiso 1 1 calc R
H3A H 0.9324 0.1477 0.4815 0.018 Uiso 1 1 calc R
C4 C 0.96637(13) 0.2940(2) 0.58367(12) 0.0222(6) Uani 1 1 d .
H4A H 0.9598 0.3291 0.6242 0.033 Uiso 1 1 calc R
H4C H 0.9973 0.3448 0.5674 0.033 Uiso 1 1 calc R
H4B H 0.9899 0.2175 0.5960 0.033 Uiso 1 1 calc R
C5 C 0.84087(13) 0.2012(2) 0.54903(12) 0.0161(5) Uani 1 1 d .
C6 C 0.86103(14) 0.1495(3) 0.61383(13) 0.0235(6) Uani 1 1 d .
H6 H 0.9083 0.1638 0.6471 0.028 Uiso 1 1 calc R
C7 C 0.81263(15) 0.0774(3) 0.62997(13) 0.0264(6) Uani 1 1 d .
H7 H 0.8265 0.0412 0.6739 0.032 Uiso 1 1 calc R
C8 C 0.74377(15) 0.0586(2) 0.58121(13) 0.0219(6) Uani 1 1 d .
H8 H 0.7093 0.0096 0.5910 0.026 Uiso 1 1 calc R
C9 C 0.72616(13) 0.1126(2) 0.51804(12) 0.0160(5) Uani 1 1 d .
H9 H 0.6788 0.0998 0.4846 0.019 Uiso 1 1 calc R
C10 C 0.66508(13) 0.5921(2) 0.39174(12) 0.0170(5) Uani 1 1 d .
H10B H 0.6638 0.5537 0.3491 0.025 Uiso 1 1 calc R
H10C H 0.6567 0.6761 0.3835 0.025 Uiso 1 1 calc R
H10A H 0.6267 0.5592 0.4066 0.025 Uiso 1 1 calc R
C11 C 0.82471(14) 0.6696(2) 0.44507(13) 0.0215(6) Uani 1 1 d .
H11A H 0.8235 0.6601 0.3978 0.032 Uiso 1 1 calc R
H11C H 0.8740 0.6515 0.4774 0.032 Uiso 1 1 calc R
H11B H 0.8121 0.7503 0.4520 0.032 Uiso 1 1 calc R
C12 C 0.74898(13) 0.6119(2) 0.54672(12) 0.0173(5) Uani 1 1 d .
C13 C 0.70994(15) 0.7311(2) 0.53587(14) 0.0278(6) Uani 1 1 d .
H13A H 0.6617 0.7245 0.4992 0.042 Uiso 1 1 calc R
H13C H 0.7396 0.7892 0.5228 0.042 Uiso 1 1 calc R
H13B H 0.7037 0.7555 0.5787 0.042 Uiso 1 1 calc R
C14 C 0.82372(16) 0.6293(3) 0.60557(14) 0.0384(8) Uani 1 1 d .
H14B H 0.8157 0.6642 0.6455 0.058 Uiso 1 1 calc R
H14C H 0.8546 0.6812 0.5899 0.058 Uiso 1 1 calc R
H14A H 0.8481 0.5536 0.6186 0.058 Uiso 1 1 calc R
C15 C 0.70384(17) 0.5227(3) 0.56944(15) 0.0324(7) Uani 1 1 d .
H15A H 0.6546 0.5172 0.5344 0.049 Uiso 1 1 calc R
H15C H 0.7001 0.5475 0.6133 0.049 Uiso 1 1 calc R
H15B H 0.7279 0.4463 0.5753 0.049 Uiso 1 1 calc R
C16 C 0.79671(13) 0.1083(2) 0.25951(12) 0.0189(5) Uani 1 1 d .
H16A H 0.7484 0.1083 0.2642 0.028 Uiso 1 1 calc R
H16B H 0.8009 0.0400 0.2327 0.028 Uiso 1 1 calc R
H16C H 0.8024 0.1797 0.2358 0.028 Uiso 1 1 calc R
C17 C 0.87787(14) -0.0471(2) 0.38575(13) 0.0203(6) Uani 1 1 d .
H17A H 0.8344 -0.0632 0.3976 0.030 Uiso 1 1 calc R
H17C H 0.9218 -0.0506 0.4275 0.030 Uiso 1 1 calc R
H17B H 0.8816 -0.1054 0.3526 0.030 Uiso 1 1 calc R
C18 C 0.96204(13) 0.1322(2) 0.33520(12) 0.0164(5) Uani 1 1 d .
C19 C 0.96912(14) 0.2586(2) 0.31386(14) 0.0245(6) Uani 1 1 d .
H19A H 0.9255 0.2796 0.2743 0.037 Uiso 1 1 calc R
H19C H 1.0129 0.2659 0.3012 0.037 Uiso 1 1 calc R
H19B H 0.9735 0.3111 0.3524 0.037 Uiso 1 1 calc R
C20 C 1.02989(13) 0.1036(2) 0.39966(13) 0.0217(6) Uani 1 1 d .
H20B H 1.0317 0.1570 0.4371 0.033 Uiso 1 1 calc R
H20C H 1.0746 0.1126 0.3887 0.033 Uiso 1 1 calc R
H20A H 1.0264 0.0229 0.4141 0.033 Uiso 1 1 calc R
C21 C 0.96488(15) 0.0503(3) 0.27703(14) 0.0285(7) Uani 1 1 d .
H21B H 0.9584 -0.0308 0.2890 0.043 Uiso 1 1 calc R
H21C H 1.0125 0.0584 0.2714 0.043 Uiso 1 1 calc R
H21A H 0.9256 0.0712 0.2339 0.043 Uiso 1 1 calc R
C22 C 0.58693(12) 0.2174(2) 0.38596(11) 0.0145(5) Uani 1 1 d .
C23 C 0.59219(13) 0.3168(2) 0.42674(13) 0.0174(5) Uani 1 1 d .
H23 H 0.6350 0.3640 0.4386 0.021 Uiso 1 1 calc R
C24 C 0.53638(14) 0.3481(2) 0.45025(13) 0.0210(6) Uani 1 1 d .
H24 H 0.5410 0.4171 0.4769 0.025 Uiso 1 1 calc R
C25 C 0.47391(13) 0.2795(3) 0.43515(13) 0.0246(6) Uani 1 1 d .
H25 H 0.4357 0.3005 0.4513 0.030 Uiso 1 1 calc R
C26 C 0.46861(14) 0.1801(3) 0.39606(14) 0.0271(6) Uani 1 1 d .
H26 H 0.4265 0.1318 0.3859 0.033 Uiso 1 1 calc R
C27 C 0.52375(13) 0.1491(2) 0.37114(13) 0.0213(6) Uani 1 1 d .
H27 H 0.5184 0.0808 0.3438 0.026 Uiso 1 1 calc R
C28 C 0.64038(12) 0.0871(2) 0.32409(12) 0.0131(5) Uani 1 1 d .
C29 C 0.68564(13) -0.0091(2) 0.34964(13) 0.0167(5) Uani 1 1 d .
H29 H 0.7182 -0.0090 0.3962 0.020 Uiso 1 1 calc R
C30 C 0.68401(13) -0.1053(2) 0.30811(13) 0.0198(5) Uani 1 1 d .
H30 H 0.7156 -0.1699 0.3263 0.024 Uiso 1 1 calc R
C31 C 0.63643(14) -0.1070(2) 0.24039(13) 0.0208(6) Uani 1 1 d .
H31 H 0.6354 -0.1723 0.2118 0.025 Uiso 1 1 calc R
C32 C 0.59015(14) -0.0125(2) 0.21450(13) 0.0200(5) Uani 1 1 d .
H32 H 0.5569 -0.0140 0.1682 0.024 Uiso 1 1 calc R
C33 C 0.59170(13) 0.0837(2) 0.25506(12) 0.0172(5) Uani 1 1 d .
H33 H 0.5599 0.1478 0.2365 0.021 Uiso 1 1 calc R
C34 C 0.64572(12) 0.3594(2) 0.23941(12) 0.0131(5) Uani 1 1 d .
C35 C 0.57737(12) 0.3796(2) 0.24484(12) 0.0156(5) Uani 1 1 d .
H35 H 0.5745 0.4078 0.2868 0.019 Uiso 1 1 calc R
C36 C 0.51307(13) 0.3584(2) 0.18859(13) 0.0199(6) Uani 1 1 d .
H36 H 0.4667 0.3702 0.1930 0.024 Uiso 1 1 calc R
C37 C 0.51643(14) 0.3205(2) 0.12657(13) 0.0232(6) Uani 1 1 d .
H37 H 0.4726 0.3073 0.0884 0.028 Uiso 1 1 calc R
C38 C 0.58419(14) 0.3017(2) 0.12040(13) 0.0228(6) Uani 1 1 d .
H38 H 0.5869 0.2761 0.0778 0.027 Uiso 1 1 calc R
C39 C 0.64823(13) 0.3206(2) 0.17681(12) 0.0176(5) Uani 1 1 d .
H39 H 0.6945 0.3067 0.1724 0.021 Uiso 1 1 calc R
C40 C 0.75759(12) 0.4658(2) 0.28498(11) 0.0119(5) Uani 1 1 d .
C41 C 0.72791(13) 0.5660(2) 0.24525(12) 0.0157(5) Uani 1 1 d .
H41 H 0.6762 0.5729 0.2237 0.019 Uiso 1 1 calc R
C42 C 0.77271(14) 0.6544(2) 0.23703(13) 0.0185(5) Uani 1 1 d .
H42 H 0.7512 0.7212 0.2104 0.022 Uiso 1 1 calc R
C43 C 0.84854(14) 0.6468(2) 0.26715(12) 0.0182(5) Uani 1 1 d .
H43 H 0.8790 0.7075 0.2612 0.022 Uiso 1 1 calc R
C44 C 0.87882(13) 0.5486(2) 0.30612(12) 0.0155(5) Uani 1 1 d .
H44 H 0.9307 0.5418 0.3266 0.019 Uiso 1 1 calc R
C45 C 0.83464(12) 0.4604(2) 0.31556(12) 0.0140(5) Uani 1 1 d .
H45 H 0.8567 0.3949 0.3432 0.017 Uiso 1 1 calc R

loop_
_atom_site_aniso_label
_atom_site_aniso_U_11
_atom_site_aniso_U_22
_atom_site_aniso_U_33
_atom_site_aniso_U_23
_atom_site_aniso_U_13
_atom_site_aniso_U_12
Zr 0.01061(9) 0.00959(11) 0.00880(10) -0.00007(10) 0.00370(7) 0.00005(9)
Si1 0.0162(3) 0.0108(3) 0.0129(3) -0.0007(3) 0.0064(3) 0.0003(3)
Si2 0.0133(3) 0.0134(3) 0.0137(3) -0.0015(3) 0.0057(3) 0.0010(3)
N1 0.0127(9) 0.0140(10) 0.0119(9) -0.0005(8) 0.0044(7) -0.0004(8)
N2 0.0120(9) 0.0128(10) 0.0123(9) 0.0002(8) 0.0042(7) 0.0010(8)
N3 0.0171(10) 0.0139(10) 0.0102(9) 0.0005(8) 0.0061(8) 0.0034(8)
N4 0.0122(9) 0.0127(10) 0.0120(9) -0.0004(8) 0.0042(7) -0.0007(7)
N5 0.0114(9) 0.0129(10) 0.0105(9) 0.0010(8) 0.0034(7) -0.0003(7)
C1 0.0176(12) 0.0152(13) 0.0285(14) -0.0067(11) -0.0040(11) 0.0033(10)
C2 0.0145(10) 0.0155(12) 0.0107(10) 0.0005(10) 0.0003(8) 0.0029(10)
C3 0.0137(10) 0.0182(12) 0.0127(11) 0.0002(10) 0.0048(9) 0.0018(10)
C4 0.0170(11) 0.0274(15) 0.0170(12) -0.0074(11) -0.0002(9) 0.0041(11)
C5 0.0188(11) 0.0162(13) 0.0136(11) -0.0025(10) 0.0063(9) 0.0070(10)
C6 0.0207(13) 0.0353(16) 0.0139(12) 0.0022(12) 0.0054(10) 0.0095(12)
C7 0.0345(15) 0.0346(17) 0.0132(12) 0.0115(12) 0.0123(11) 0.0138(13)
C8 0.0320(14) 0.0209(14) 0.0201(13) 0.0064(11) 0.0182(11) 0.0038(11)
C9 0.0213(12) 0.0158(12) 0.0140(11) 0.0015(10) 0.0100(10) 0.0030(10)
C10 0.0217(12) 0.0135(12) 0.0162(12) 0.0003(10) 0.0073(10) 0.0011(10)
C11 0.0267(13) 0.0164(13) 0.0234(14) -0.0013(11) 0.0113(11) -0.0020(11)
C12 0.0198(12) 0.0191(13) 0.0141(12) -0.0038(10) 0.0072(10) 0.0022(10)
C13 0.0330(14) 0.0254(15) 0.0288(15) -0.0059(13) 0.0157(12) 0.0057(13)
C14 0.0303(16) 0.060(2) 0.0204(15) -0.0178(15) 0.0037(12) 0.0119(15)
C15 0.0464(18) 0.0349(18) 0.0254(15) -0.0041(13) 0.0247(14) -0.0044(14)
C16 0.0182(12) 0.0233(14) 0.0150(12) -0.0026(10) 0.0057(10) -0.0005(10)
C17 0.0207(12) 0.0147(13) 0.0267(14) 0.0006(11) 0.0100(11) 0.0029(10)
C18 0.0157(11) 0.0198(13) 0.0162(12) -0.0022(10) 0.0085(9) 0.0023(10)
C19 0.0202(12) 0.0291(16) 0.0291(15) 0.0056(12) 0.0147(11) 0.0014(11)
C20 0.0153(12) 0.0245(14) 0.0264(14) -0.0002(12) 0.0085(10) 0.0031(10)
C21 0.0234(13) 0.0385(18) 0.0280(15) -0.0076(13) 0.0145(12) 0.0033(12)
C22 0.0145(10) 0.0171(12) 0.0118(11) 0.0040(10) 0.0045(8) 0.0023(10)
C23 0.0165(11) 0.0167(13) 0.0196(12) 0.0001(10) 0.0069(10) -0.0029(9)
C24 0.0221(13) 0.0236(14) 0.0187(13) -0.0005(11) 0.0089(10) 0.0049(11)
C25 0.0170(11) 0.0405(17) 0.0184(12) 0.0053(13) 0.0088(10) 0.0047(12)
C26 0.0148(12) 0.0391(17) 0.0272(15) -0.0019(13) 0.0070(11) -0.0062(11)
C27 0.0191(12) 0.0257(15) 0.0195(13) -0.0034(11) 0.0074(10) -0.0056(11)
C28 0.0137(11) 0.0141(12) 0.0147(11) -0.0018(9) 0.0089(9) -0.0041(9)
C29 0.0160(11) 0.0179(13) 0.0170(12) 0.0007(10) 0.0068(9) -0.0014(10)
C30 0.0190(12) 0.0160(13) 0.0266(14) -0.0003(11) 0.0106(10) 0.0012(10)
C31 0.0241(13) 0.0179(13) 0.0227(13) -0.0096(11) 0.0112(11) -0.0052(10)
C32 0.0224(12) 0.0221(14) 0.0164(12) -0.0053(11) 0.0079(10) -0.0064(11)
C33 0.0199(12) 0.0138(12) 0.0160(12) -0.0009(10) 0.0039(10) -0.0019(10)
C34 0.0135(11) 0.0125(12) 0.0114(11) 0.0023(9) 0.0023(9) -0.0004(9)
C35 0.0153(11) 0.0146(12) 0.0172(12) 0.0016(10) 0.0063(10) 0.0024(9)
C36 0.0139(11) 0.0180(13) 0.0264(14) 0.0041(11) 0.0056(10) 0.0010(10)
C37 0.0188(12) 0.0225(14) 0.0209(13) 0.0005(11) -0.0022(10) -0.0017(10)
C38 0.0250(13) 0.0272(16) 0.0126(12) -0.0032(11) 0.0024(10) -0.0028(11)
C39 0.0184(12) 0.0208(13) 0.0143(12) -0.0018(10) 0.0066(10) -0.0007(10)
C40 0.0157(11) 0.0141(12) 0.0080(10) -0.0024(9) 0.0068(9) -0.0001(9)
C41 0.0174(11) 0.0157(13) 0.0149(12) 0.0024(10) 0.0071(9) 0.0030(10)
C42 0.0273(13) 0.0152(13) 0.0168(12) 0.0027(10) 0.0126(10) 0.0007(10)
C43 0.0271(13) 0.0148(13) 0.0182(12) -0.0026(10) 0.0146(10) -0.0083(10)
C44 0.0164(11) 0.0186(13) 0.0126(11) -0.0039(10) 0.0064(9) -0.0041(10)
C45 0.0151(11) 0.0153(12) 0.0113(11) -0.0007(9) 0.0042(9) 0.0001(9)

loop_
_atom_type_symbol
_atom_type_description
_atom_type_scat_dispersion_real
_atom_type_scat_dispersion_imag
_atom_type_scat_source
C C 0.0033 0.0016 'International Tables Vol C Tables 4.2.6.8 and 6.1.1.4'
H H 0.0000 0.0000 'International Tables Vol C Tables 4.2.6.8 and 6.1.1.4'
N N 0.0061 0.0033 'International Tables Vol C Tables 4.2.6.8 and 6.1.1.4'
Si Si 0.0817 0.0704 'International Tables Vol C Tables 4.2.6.8 and 6.1.1.4'
Zr Zr -2.9673 0.5597 'International Tables Vol C Tables 4.2.6.8 and 6.1.1.4'

loop_
_geom_angle_atom_site_label_1
_geom_angle_atom_site_label_2
_geom_angle_atom_site_label_3
_geom_angle
N1 Zr N2 101.86(8)
N1 Zr N4 128.93(8)
N2 Zr N4 122.94(9)
N1 Zr N5 97.98(10)
N2 Zr N5 105.22(8)
N4 Zr N5 92.97(8)
N1 Zr N3 80.90(9)
N2 Zr N3 81.88(7)
N4 Zr N3 82.42(7)
N5 Zr N3 172.87(7)
N1 Si1 C10 110.17(10)
N1 Si1 C11 109.95(12)
C10 Si1 C11 108.75(13)
N1 Si1 C12 113.36(11)
C10 Si1 C12 107.59(12)
C11 Si1 C12 106.87(12)
N2 Si2 C16 107.89(12)
N2 Si2 C17 108.92(12)
C16 Si2 C17 111.73(12)
N2 Si2 C18 114.94(11)
C16 Si2 C18 107.39(12)
C17 Si2 C18 106.03(11)
C1 N1 Si1 110.47(15)
C1 N1 Zr 112.77(15)
Si1 N1 Zr 135.80(11)
C3 N2 Si2 112.62(15)
C3 N2 Zr 114.20(15)
Si2 N2 Zr 132.82(10)
C9 N3 C5 118.7(2)
C9 N3 Zr 125.95(15)
C5 N3 Zr 115.34(16)
C22 N4 C28 117.86(19)
C22 N4 Zr 126.42(16)
C28 N4 Zr 115.72(14)
C40 N5 C34 112.99(19)
C40 N5 Zr 120.84(14)
C34 N5 Zr 126.16(15)
N1 C1 C2 119.8(2)
N1 C1 H1A 107.4
C2 C1 H1A 107.4
N1 C1 H1B 107.4
C2 C1 H1B 107.4
H1A C1 H1B 106.9
C5 C2 C4 111.5(2)
C5 C2 C3 111.0(2)
C4 C2 C3 105.03(19)
C5 C2 C1 111.0(2)
C4 C2 C1 105.0(2)
C3 C2 C1 113.1(2)
N2 C3 C2 119.13(19)
N2 C3 H3B 107.5
C2 C3 H3B 107.5
N2 C3 H3A 107.5
C2 C3 H3A 107.5
H3B C3 H3A 107.0
C2 C4 H4A 109.5
C2 C4 H4C 109.5
H4A C4 H4C 109.5
C2 C4 H4B 109.5
H4A C4 H4B 109.5
H4C C4 H4B 109.5
N3 C5 C6 120.4(2)
N3 C5 C2 115.6(2)
C6 C5 C2 124.0(2)
C7 C6 C5 120.3(2)
C7 C6 H6 119.8
C5 C6 H6 119.8
C6 C7 C8 119.0(2)
C6 C7 H7 120.5
C8 C7 H7 120.5
C9 C8 C7 118.5(2)
C9 C8 H8 120.7
C7 C8 H8 120.7
N3 C9 C8 123.0(2)
N3 C9 H9 118.5
C8 C9 H9 118.5
Si1 C10 H10B 109.5
Si1 C10 H10C 109.5
H10B C10 H10C 109.5
Si1 C10 H10A 109.5
H10B C10 H10A 109.5
H10C C10 H10A 109.5
Si1 C11 H11A 109.5
Si1 C11 H11C 109.5
H11A C11 H11C 109.5
Si1 C11 H11B 109.5
H11A C11 H11B 109.5
H11C C11 H11B 109.5
C15 C12 C13 109.2(2)
C15 C12 C14 109.1(2)
C13 C12 C14 106.2(2)
C15 C12 Si1 111.00(18)
C13 C12 Si1 107.10(17)
C14 C12 Si1 114.06(19)
C12 C13 H13A 109.5
C12 C13 H13C 109.5
H13A C13 H13C 109.5
C12 C13 H13B 109.5
H13A C13 H13B 109.5
H13C C13 H13B 109.5
C12 C14 H14B 109.5
C12 C14 H14C 109.5
H14B C14 H14C 109.5
C12 C14 H14A 109.5
H14B C14 H14A 109.5
H14C C14 H14A 109.5
C12 C15 H15A 109.5
C12 C15 H15C 109.5
H15A C15 H15C 109.5
C12 C15 H15B 109.5
H15A C15 H15B 109.5
H15C C15 H15B 109.5
Si2 C16 H16A 109.5
Si2 C16 H16B 109.5
H16A C16 H16B 109.5
Si2 C16 H16C 109.5
H16A C16 H16C 109.5
H16B C16 H16C 109.5
Si2 C17 H17A 109.5
Si2 C17 H17C 109.5
H17A C17 H17C 109.5
Si2 C17 H17B 109.5
H17A C17 H17B 109.5
H17C C17 H17B 109.5
C19 C18 C21 108.4(2)
C19 C18 C20 108.3(2)
C21 C18 C20 106.9(2)
C19 C18 Si2 112.71(17)
C21 C18 Si2 106.41(17)
C20 C18 Si2 113.86(18)
C18 C19 H19A 109.5
C18 C19 H19C 109.5
H19A C19 H19C 109.5
C18 C19 H19B 109.5
H19A C19 H19B 109.5
H19C C19 H19B 109.5
C18 C20 H20B 109.5
C18 C20 H20C 109.5
H20B C20 H20C 109.5
C18 C20 H20A 109.5
H20B C20 H20A 109.5
H20C C20 H20A 109.5
C18 C21 H21B 109.5
C18 C21 H21C 109.5
H21B C21 H21C 109.5
C18 C21 H21A 109.5
H21B C21 H21A 109.5
H21C C21 H21A 109.5
C27 C22 C23 117.3(2)
C27 C22 N4 124.1(2)
C23 C22 N4 118.5(2)
C24 C23 C22 121.6(2)
C24 C23 H23 119.2
C22 C23 H23 119.2
C23 C24 C25 120.5(3)
C23 C24 H24 119.7
C25 C24 H24 119.7
C26 C25 C24 118.5(2)
C26 C25 H25 120.8
C24 C25 H25 120.8
C25 C26 C27 121.4(2)
C25 C26 H26 119.3
C27 C26 H26 119.3
C26 C27 C22 120.7(3)
C26 C27 H27 119.7
C22 C27 H27 119.7
C29 C28 C33 118.1(2)
C29 C28 N4 120.1(2)
C33 C28 N4 121.7(2)
C30 C29 C28 121.2(2)
C30 C29 H29 119.4
C28 C29 H29 119.4
C31 C30 C29 120.0(2)
C31 C30 H30 120.0
C29 C30 H30 120.0
C30 C31 C32 119.4(2)
C30 C31 H31 120.3
C32 C31 H31 120.3
C33 C32 C31 121.0(2)
C33 C32 H32 119.5
C31 C32 H32 119.5
C32 C33 C28 120.2(2)
C32 C33 H33 119.9
C28 C33 H33 119.9
C39 C34 C35 118.6(2)
C39 C34 N5 119.2(2)
C35 C34 N5 122.2(2)
C34 C35 C36 120.2(2)
C34 C35 H35 119.9
C36 C35 H35 119.9
C37 C36 C35 120.6(2)
C37 C36 H36 119.7
C35 C36 H36 119.7
C36 C37 C38 119.7(2)
C36 C37 H37 120.2
C38 C37 H37 120.2
C37 C38 C39 119.8(2)
C37 C38 H38 120.1
C39 C38 H38 120.1
C34 C39 C38 121.2(2)
C34 C39 H39 119.4
C38 C39 H39 119.4
C45 C40 N5 120.4(2)
C45 C40 C41 116.7(2)
N5 C40 C41 122.9(2)
C42 C41 C40 121.3(2)
C42 C41 H41 119.3
C40 C41 H41 119.3
C41 C42 C43 121.0(2)
C41 C42 H42 119.5
C43 C42 H42 119.5
C42 C43 C44 118.5(2)
C42 C43 H43 120.7
C44 C43 H43 120.7
C45 C44 C43 121.0(2)
C45 C44 H44 119.5
C43 C44 H44 119.5
C44 C45 C40 121.4(2)
C44 C45 H45 119.3
C40 C45 H45 119.3

loop_
_geom_bond_atom_site_label_1
_geom_bond_atom_site_label_2
_geom_bond_distance
Zr N1 2.069(2)
Zr N2 2.077(2)
Zr N4 2.143(2)
Zr N5 2.160(2)
Zr N3 2.413(3)
Si1 N1 1.757(2)
Si1 C10 1.870(3)
Si1 C11 1.871(3)
Si1 C12 1.919(3)
Si2 N2 1.750(2)
Si2 C16 1.866(3)
Si2 C17 1.877(3)
Si2 C18 1.925(3)
N1 C1 1.485(3)
N2 C3 1.481(3)
N3 C9 1.351(3)
N3 C5 1.354(3)
N4 C22 1.406(3)
N4 C28 1.432(3)
N5 C40 1.411(3)
N5 C34 1.445(3)
C1 C2 1.550(4)
C1 H1A 0.9900
C1 H1B 0.9900
C2 C5 1.517(4)
C2 C4 1.539(3)
C2 C3 1.548(3)
C3 H3B 0.9900
C3 H3A 0.9900
C4 H4A 0.9800
C4 H4C 0.9800
C4 H4B 0.9800
C5 C6 1.393(3)
C6 C7 1.381(4)
C6 H6 0.9500
C7 C8 1.381(4)
C7 H7 0.9500
C8 C9 1.379(3)
C8 H8 0.9500
C9 H9 0.9500
C10 H10B 0.9800
C10 H10C 0.9800
C10 H10A 0.9800
C11 H11A 0.9800
C11 H11C 0.9800
C11 H11B 0.9800
C12 C15 1.527(4)
C12 C13 1.540(4)
C12 C14 1.547(4)
C13 H13A 0.9800
C13 H13C 0.9800
C13 H13B 0.9800
C14 H14B 0.9800
C14 H14C 0.9800
C14 H14A 0.9800
C15 H15A 0.9800
C15 H15C 0.9800
C15 H15B 0.9800
C16 H16A 0.9800
C16 H16B 0.9800
C16 H16C 0.9800
C17 H17A 0.9800
C17 H17C 0.9800
C17 H17B 0.9800
C18 C19 1.534(4)
C18 C21 1.545(4)
C18 C20 1.547(3)
C19 H19A 0.9800
C19 H19C 0.9800
C19 H19B 0.9800
C20 H20B 0.9800
C20 H20C 0.9800
C20 H20A 0.9800
C21 H21B 0.9800
C21 H21C 0.9800
C21 H21A 0.9800
C22 C27 1.398(3)
C22 C23 1.400(4)
C23 C24 1.387(4)
C23 H23 0.9500
C24 C25 1.388(4)
C24 H24 0.9500
C25 C26 1.380(4)
C25 H25 0.9500
C26 C27 1.393(4)
C26 H26 0.9500
C27 H27 0.9500
C28 C29 1.393(3)
C28 C33 1.411(3)
C29 C30 1.393(4)
C29 H29 0.9500
C30 C31 1.383(4)
C30 H30 0.9500
C31 C32 1.390(4)
C31 H31 0.9500
C32 C33 1.380(4)
C32 H32 0.9500
C33 H33 0.9500
C34 C39 1.390(3)
C34 C35 1.395(3)
C35 C36 1.398(3)
C35 H35 0.9500
C36 C37 1.382(4)
C36 H36 0.9500
C37 C38 1.387(4)
C37 H37 0.9500
C38 C39 1.393(3)
C38 H38 0.9500
C39 H39 0.9500
C40 C45 1.409(3)
C40 C41 1.411(3)
C41 C42 1.386(4)
C41 H41 0.9500
C42 C43 1.388(4)
C42 H42 0.9500
C43 C44 1.389(4)
C43 H43 0.9500
C44 C45 1.385(3)
C44 H44 0.9500
C45 H45 0.9500

loop_
_geom_torsion_atom_site_label_1
_geom_torsion_atom_site_label_2
_geom_torsion_atom_site_label_3
_geom_torsion_atom_site_label_4
_geom_torsion
C10 Si1 N1 C1 177.05(18)
C11 Si1 N1 C1 57.2(2)
C12 Si1 N1 C1 -62.3(2)
C10 Si1 N1 Zr 9.56(19)
C11 Si1 N1 Zr -110.28(17)
C12 Si1 N1 Zr 130.18(16)
N2 Zr N1 C1 -23.17(18)
N4 Zr N1 C1 128.94(17)
N5 Zr N1 C1 -130.65(17)
N3 Zr N1 C1 56.47(17)
N2 Zr N1 Si1 144.11(15)
N4 Zr N1 Si1 -63.77(19)
N5 Zr N1 Si1 36.64(17)
N3 Zr N1 Si1 -136.24(17)
C16 Si2 N2 C3 -167.87(16)
C17 Si2 N2 C3 70.67(18)
C18 Si2 N2 C3 -48.1(2)
C16 Si2 N2 Zr 19.63(18)
C17 Si2 N2 Zr -101.83(16)
C18 Si2 N2 Zr 139.40(14)
N1 Zr N2 C3 26.81(17)
N4 Zr N2 C3 -127.51(16)
N5 Zr N2 C3 128.59(16)
N3 Zr N2 C3 -52.06(17)
N1 Zr N2 Si2 -160.79(14)
N4 Zr N2 Si2 44.90(18)
N5 Zr N2 Si2 -59.01(17)
N3 Zr N2 Si2 120.35(16)
N1 Zr N3 C9 128.4(2)
N2 Zr N3 C9 -128.2(2)
N4 Zr N3 C9 -3.19(19)
N5 Zr N3 C9 46.8(6)
N1 Zr N3 C5 -51.93(16)
N2 Zr N3 C5 51.55(17)
N4 Zr N3 C5 176.52(17)
N5 Zr N3 C5 -133.5(5)
N1 Zr N4 C22 5.8(2)
N2 Zr N4 C22 152.77(17)
N5 Zr N4 C22 -96.94(19)
N3 Zr N4 C22 77.60(19)
N1 Zr N4 C28 -174.41(14)
N2 Zr N4 C28 -27.45(19)
N5 Zr N4 C28 82.84(17)
N3 Zr N4 C28 -102.62(17)
N1 Zr N5 C40 43.98(18)
N2 Zr N5 C40 -60.68(19)
N4 Zr N5 C40 173.97(17)
N3 Zr N5 C40 124.5(5)
N1 Zr N5 C34 -134.99(19)
N2 Zr N5 C34 120.34(19)
N4 Zr N5 C34 -5.00(19)
N3 Zr N5 C34 -54.5(6)
Si1 N1 C1 C2 170.7(2)
Zr N1 C1 C2 -18.7(3)
N1 C1 C2 C5 -57.1(3)
N1 C1 C2 C4 -177.7(2)
N1 C1 C2 C3 68.4(3)
Si2 N2 C3 C2 -162.27(18)
Zr N2 C3 C2 11.7(3)
C5 C2 C3 N2 62.2(3)
C4 C2 C3 N2 -177.2(2)
C1 C2 C3 N2 -63.3(3)
C9 N3 C5 C6 -0.8(3)
Zr N3 C5 C6 179.48(18)
C9 N3 C5 C2 178.7(2)
Zr N3 C5 C2 -1.0(3)
C4 C2 C5 N3 -179.9(2)
C3 C2 C5 N3 -63.2(3)
C1 C2 C5 N3 63.4(3)
C4 C2 C5 C6 -0.4(3)
C3 C2 C5 C6 116.3(3)
C1 C2 C5 C6 -117.1(3)
N3 C5 C6 C7 1.1(4)
C2 C5 C6 C7 -178.4(2)
C5 C6 C7 C8 -0.8(4)
C6 C7 C8 C9 0.2(4)
C5 N3 C9 C8 0.2(4)
Zr N3 C9 C8 179.92(18)
C7 C8 C9 N3 0.1(4)
N1 Si1 C12 C15 -50.0(2)
C10 Si1 C12 C15 72.1(2)
C11 Si1 C12 C15 -171.28(19)
N1 Si1 C12 C13 -169.13(16)
C10 Si1 C12 C13 -47.1(2)
C11 Si1 C12 C13 69.6(2)
N1 Si1 C12 C14 73.7(2)
C10 Si1 C12 C14 -164.3(2)
C11 Si1 C12 C14 -47.6(2)
N2 Si2 C18 C19 -50.9(2)
C16 Si2 C18 C19 69.1(2)
C17 Si2 C18 C19 -171.29(18)
N2 Si2 C18 C21 -169.59(16)
C16 Si2 C18 C21 -49.5(2)
C17 Si2 C18 C21 70.0(2)
N2 Si2 C18 C20 72.9(2)
C16 Si2 C18 C20 -167.06(18)
C17 Si2 C18 C20 -47.5(2)
C28 N4 C22 C27 4.9(3)
Zr N4 C22 C27 -175.36(18)
C28 N4 C22 C23 -179.5(2)
Zr N4 C22 C23 0.3(3)
C27 C22 C23 C24 -1.5(4)
N4 C22 C23 C24 -177.5(2)
C22 C23 C24 C25 1.5(4)
C23 C24 C25 C26 -0.3(4)
C24 C25 C26 C27 -0.9(4)
C25 C26 C27 C22 0.9(4)
C23 C22 C27 C26 0.3(4)
N4 C22 C27 C26 176.0(2)
C22 N4 C28 C29 -114.8(2)
Zr N4 C28 C29 65.4(3)
C22 N4 C28 C33 68.8(3)
Zr N4 C28 C33 -111.0(2)
C33 C28 C29 C30 1.1(4)
N4 C28 C29 C30 -175.5(2)
C28 C29 C30 C31 -0.6(4)
C29 C30 C31 C32 -0.5(4)
C30 C31 C32 C33 0.9(4)
C31 C32 C33 C28 -0.4(4)
C29 C28 C33 C32 -0.6(4)
N4 C28 C33 C32 175.9(2)
C40 N5 C34 C39 64.7(3)
Zr N5 C34 C39 -116.3(2)
C40 N5 C34 C35 -115.9(2)
Zr N5 C34 C35 63.1(3)
C39 C34 C35 C36 1.4(4)
N5 C34 C35 C36 -178.0(2)
C34 C35 C36 C37 -1.8(4)
C35 C36 C37 C38 0.9(4)
C36 C37 C38 C39 0.4(4)
C35 C34 C39 C38 -0.2(4)
N5 C34 C39 C38 179.3(2)
C37 C38 C39 C34 -0.7(4)
C34 N5 C40 C45 -149.8(2)
Zr N5 C40 C45 31.1(3)
C34 N5 C40 C41 32.8(3)
Zr N5 C40 C41 -146.29(18)
C45 C40 C41 C42 -0.1(3)
N5 C40 C41 C42 177.4(2)
C40 C41 C42 C43 0.6(4)
C41 C42 C43 C44 -0.2(4)
C42 C43 C44 C45 -0.7(4)
C43 C44 C45 C40 1.3(4)
N5 C40 C45 C44 -178.4(2)
C41 C40 C45 C44 -0.9(3)
